data_1557777
loop_
_publ_author_name
'Li, Baixue'
'Qin, Anjun'
'Tang, Ben Zhong'

_publ_section_title
;
 Metal-free polycycloaddition of aldehyde-activated internal diynes and
 diazides toward post-functionalizable poly(formyl-1,2,3-triazole)s
;
_journal_issue 17
_journal_name_full 'Polymer Chemistry'
_journal_page_first 3075
_journal_page_last 3083
_journal_paper_doi 10.1039/D0PY00193G
_journal_volume 11
_journal_year 2020
_chemical_formula_sum 'C18 H14 N4'
_chemical_formula_weight 286.33
_space_group_IT_number 2
_space_group_name_Hall '-P 1'
_space_group_name_H-M_alt 'P -1'
_symmetry_cell_setting triclinic
_symmetry_space_group_name_H-M 'P -1'
_atom_sites_solution_hydrogens geom
_atom_sites_solution_primary direct
_atom_sites_solution_secondary difmap
_audit_creation_method SHELXL-97
_audit_update_record
;
2019-10-12 deposited with the CCDC.	2020-04-09 downloaded from the CCDC.
;
_cell_angle_alpha 110.846(5)
_cell_angle_beta 92.668(5)
_cell_angle_gamma 107.055(5)
_cell_formula_units_Z 2
_cell_length_a 9.1045(15)
_cell_length_b 9.4078(14)
_cell_length_c 9.9658(17)
_cell_measurement_reflns_used 4213
_cell_measurement_temperature 293(2)
_cell_measurement_theta_max 28.45
_cell_measurement_theta_min 2.79
_cell_volume 751.7(2)
_computing_cell_refinement 'Bruker SAINT'
_computing_data_collection 'Bruker APEX2'
_computing_data_reduction 'Bruker SAINT'
_computing_molecular_graphics 'Bruker SHELXTL'
_computing_publication_material 'Bruker SHELXTL'
_computing_structure_refinement 'SHELXL-2014 (Sheldrick 2014)'
_computing_structure_solution 'SHELXS-97 (Sheldrick, 2008)'
_diffrn_ambient_temperature 293(2)
_diffrn_measured_fraction_theta_full 0.959
_diffrn_measured_fraction_theta_max 0.959
_diffrn_measurement_device_type 'Bruker APEX-II CCD'
_diffrn_measurement_method '\f and \w scans'
_diffrn_radiation_monochromator graphite
_diffrn_radiation_source 'fine-focus sealed tube'
_diffrn_radiation_type MoK\a
_diffrn_radiation_wavelength 0.71073
_diffrn_reflns_av_R_equivalents 0.0586
_diffrn_reflns_av_sigmaI/netI 0.0510
_diffrn_reflns_limit_h_max 10
_diffrn_reflns_limit_h_min -10
_diffrn_reflns_limit_k_max 11
_diffrn_reflns_limit_k_min -11
_diffrn_reflns_limit_l_max 11
_diffrn_reflns_limit_l_min -11
_diffrn_reflns_number 10178
_diffrn_reflns_theta_full 25.10
_diffrn_reflns_theta_max 25.10
_diffrn_reflns_theta_min 2.79
_diffrn_standards_decay_% none
_exptl_absorpt_coefficient_mu 0.078
_exptl_absorpt_correction_T_max 0.9876
_exptl_absorpt_correction_T_min 0.9830
_exptl_absorpt_correction_type multi-scan
_exptl_absorpt_process_details 'SADABS (Bruker, 2008)'
_exptl_crystal_colour colorless
_exptl_crystal_density_diffrn 1.265
_exptl_crystal_density_meas ?
_exptl_crystal_density_method 'not measured'
_exptl_crystal_description block
_exptl_crystal_F_000 300
_exptl_crystal_size_max 0.22
_exptl_crystal_size_mid 0.19
_exptl_crystal_size_min 0.16
_refine_diff_density_max 0.193
_refine_diff_density_min -0.192
_refine_diff_density_rms 0.050
_refine_ls_extinction_method none
_refine_ls_goodness_of_fit_ref 1.001
_refine_ls_hydrogen_treatment mixed
_refine_ls_matrix_type full
_refine_ls_number_parameters 199
_refine_ls_number_reflns 2573
_refine_ls_number_restraints 0
_refine_ls_restrained_S_all 1.001
_refine_ls_R_factor_all 0.0944
_refine_ls_R_factor_gt 0.0679
_refine_ls_shift/su_max 0.000
_refine_ls_shift/su_mean 0.000
_refine_ls_structure_factor_coef Fsqd
_refine_ls_weighting_details 'calc w=1/[\s^2^(Fo^2^)+(0.0569P)^2^+1.2596P] where P=(Fo^2^+2Fc^2^)/3'
_refine_ls_weighting_scheme calc
_refine_ls_wR_factor_gt 0.1817
_refine_ls_wR_factor_ref 0.1939
_reflns_number_gt 1860
_reflns_number_total 2573
_reflns_threshold_expression >2sigma(I)
_cod_data_source_file d0py00193g2.cif
_cod_data_source_block a_CCDC1
_cod_depositor_comments
;
The following automatic conversions were performed:

data item '_symmetry_cell_setting' value 'Triclinic' was changed to
'triclinic' in accordance with the
/home/data/users/saulius/crontab/automatic-downloads/rss-feeds/RSC/lib/dictionaries/cif_core.dic
dictionary named 'cif_core.dic' version 2.4.2 last updated on
2011-04-26.

data item '_exptl_crystal_density_meas' value 'not measured' was
changed to '?' -- the value is perceived as not measured.

Automatic conversion script
Id: cif_fix_values 7556 2019-12-06 15:28:31Z antanas 

 Adding full bibliography for 1557775--1557777.cif.

 Adding full bibliography for 1557775--1557777.cif.
;
_cod_original_sg_symbol_H-M P-1
_cod_database_code 1557777

loop_
_symmetry_equiv_pos_as_xyz
'x, y, z'
'-x, -y, -z'

loop_
_atom_site_label
_atom_site_type_symbol
_atom_site_fract_x
_atom_site_fract_y
_atom_site_fract_z
_atom_site_U_iso_or_equiv
_atom_site_adp_type
_atom_site_occupancy
_atom_site_symmetry_multiplicity
_atom_site_calc_flag
_atom_site_refinement_flags
_atom_site_disorder_assembly
_atom_site_disorder_group
C13 C 0.5831(5) 0.5921(5) 0.1790(4) 0.0675(12) Uani 1 1 d . . .
N3 N 0.7036(4) 0.7291(3) 0.6315(3) 0.0537(8) Uani 1 1 d . . .
C7 C 0.7788(4) 0.3512(4) 0.5541(3) 0.0386(7) Uani 1 1 d . . .
N4 N 0.7488(3) 0.6226(3) 0.6697(3) 0.0439(7) Uani 1 1 d . . .
N2 N 0.6659(3) 0.6676(3) 0.4892(3) 0.0504(8) Uani 1 1 d . . .
C17 C 0.7401(3) 0.4909(4) 0.5511(3) 0.0377(7) Uani 1 1 d . . .
C16 C 0.6879(4) 0.5220(4) 0.4364(4) 0.0404(8) Uani 1 1 d . . .
C12 C 0.6712(4) 0.1992(4) 0.4848(4) 0.0515(9) Uani 1 1 d . . .
H12 H 0.5742 0.1862 0.4387 0.062 Uiso 1 1 calc R . .
C8 C 0.9228(4) 0.3691(4) 0.6219(4) 0.0455(8) Uani 1 1 d . . .
H8 H 0.9961 0.4714 0.6691 0.055 Uiso 1 1 calc R . .
C10 C 0.8485(5) 0.0848(5) 0.5512(5) 0.0589(10) Uani 1 1 d . . .
H10 H 0.8715 -0.0053 0.5512 0.071 Uiso 1 1 calc R . .
C11 C 0.7069(5) 0.0657(4) 0.4837(5) 0.0605(11) Uani 1 1 d . . .
H11 H 0.6341 -0.0370 0.4368 0.073 Uiso 1 1 calc R . .
C15 C 0.6648(4) 0.4235(4) 0.2841(4) 0.0513(9) Uani 1 1 d . . .
H15 H 0.6827 0.3259 0.2616 0.062 Uiso 1 1 calc R . .
C2 C 1.0536(5) 0.8575(5) 0.8267(4) 0.0618(11) Uani 1 1 d . . .
H2 H 1.0101 0.8688 0.7464 0.074 Uiso 1 1 calc R . .
C18 C 0.7963(4) 0.6597(4) 0.8229(4) 0.0499(9) Uani 1 1 d . . .
H18A H 0.7709 0.5594 0.8377 0.060 Uiso 1 1 calc R . .
H18B H 0.7359 0.7216 0.8793 0.060 Uiso 1 1 calc R . .
C1 C 0.9660(4) 0.7521(4) 0.8809(4) 0.0492(9) Uani 1 1 d . . .
C6 C 1.0346(5) 0.7355(6) 0.9984(4) 0.0681(11) Uani 1 1 d . . .
H6 H 0.9775 0.6621 1.0348 0.082 Uiso 1 1 calc R . .
N1 N 0.5487(6) 0.6975(5) 0.1746(4) 0.1019(16) Uani 1 1 d . . .
C14 C 0.6210(5) 0.4544(5) 0.1714(4) 0.0581(10) Uani 1 1 d . . .
H14 H 0.6147 0.3785 0.0790 0.070 Uiso 1 1 calc R . .
C9 C 0.9578(5) 0.2348(5) 0.6193(4) 0.0563(10) Uani 1 1 d . . .
H9 H 1.0552 0.2463 0.6636 0.068 Uiso 1 1 calc R . .
C5 C 1.1871(6) 0.8267(8) 1.0620(5) 0.0917(17) Uani 1 1 d . . .
H5 H 1.2316 0.8158 1.1421 0.110 Uiso 1 1 calc R . .
C3 C 1.2074(6) 0.9475(5) 0.8912(5) 0.0797(14) Uani 1 1 d . . .
H3 H 1.2665 1.0192 0.8541 0.096 Uiso 1 1 calc R . .
C4 C 1.2721(6) 0.9316(7) 1.0088(6) 0.0867(16) Uani 1 1 d . . .
H4 H 1.3749 0.9931 1.0524 0.104 Uiso 1 1 calc R . .

loop_
_atom_site_aniso_label
_atom_site_aniso_U_11
_atom_site_aniso_U_22
_atom_site_aniso_U_33
_atom_site_aniso_U_23
_atom_site_aniso_U_13
_atom_site_aniso_U_12
C13 0.082(3) 0.060(3) 0.049(2) 0.021(2) -0.016(2) 0.011(2)
N3 0.066(2) 0.0396(16) 0.0576(19) 0.0159(14) 0.0035(15) 0.0251(15)
C7 0.0428(18) 0.0355(17) 0.0424(17) 0.0171(14) 0.0128(14) 0.0166(14)
N4 0.0507(17) 0.0373(15) 0.0445(16) 0.0147(13) 0.0041(13) 0.0174(13)
N2 0.0542(18) 0.0437(17) 0.0553(19) 0.0183(14) 0.0039(14) 0.0210(14)
C17 0.0351(17) 0.0325(17) 0.0425(18) 0.0112(14) 0.0066(14) 0.0109(13)
C16 0.0400(18) 0.0352(17) 0.0447(18) 0.0143(14) 0.0023(14) 0.0130(14)
C12 0.043(2) 0.038(2) 0.068(2) 0.0174(17) 0.0062(17) 0.0108(16)
C8 0.045(2) 0.0403(19) 0.053(2) 0.0195(16) 0.0074(16) 0.0155(15)
C10 0.061(3) 0.049(2) 0.086(3) 0.037(2) 0.030(2) 0.031(2)
C11 0.058(2) 0.0348(19) 0.087(3) 0.0216(19) 0.024(2) 0.0132(17)
C15 0.052(2) 0.047(2) 0.050(2) 0.0135(17) -0.0017(17) 0.0176(17)
C2 0.071(3) 0.048(2) 0.057(2) 0.0134(19) 0.010(2) 0.015(2)
C18 0.061(2) 0.045(2) 0.0401(19) 0.0130(16) 0.0082(16) 0.0167(17)
C1 0.059(2) 0.044(2) 0.0386(18) 0.0077(15) 0.0087(16) 0.0185(17)
C6 0.067(3) 0.083(3) 0.052(2) 0.026(2) 0.006(2) 0.023(2)
N1 0.156(4) 0.070(3) 0.070(3) 0.026(2) -0.028(3) 0.032(3)
C14 0.065(2) 0.059(2) 0.047(2) 0.0165(18) -0.0030(18) 0.021(2)
C9 0.053(2) 0.062(2) 0.069(2) 0.034(2) 0.0123(19) 0.029(2)
C5 0.069(3) 0.141(5) 0.057(3) 0.024(3) 0.006(2) 0.041(3)
C3 0.071(3) 0.056(3) 0.078(3) 0.000(2) 0.021(3) 0.003(2)
C4 0.058(3) 0.094(4) 0.064(3) -0.014(3) 0.006(2) 0.018(3)

loop_
_atom_type_symbol
_atom_type_description
_atom_type_scat_dispersion_real
_atom_type_scat_dispersion_imag
_atom_type_scat_source
C C 0.0033 0.0016 'International Tables Vol C Tables 4.2.6.8 and 6.1.1.4'
H H 0.0000 0.0000 'International Tables Vol C Tables 4.2.6.8 and 6.1.1.4'
N N 0.0061 0.0033 'International Tables Vol C Tables 4.2.6.8 and 6.1.1.4'

loop_
_geom_angle_atom_site_label_1
_geom_angle_atom_site_label_2
_geom_angle_atom_site_label_3
_geom_angle
_geom_angle_site_symmetry_1
_geom_angle_site_symmetry_3
_geom_angle_publ_flag
N1 C13 C14 175.0(4) . . ?
N2 N3 N4 107.3(3) . . ?
C12 C7 C8 119.4(3) . . ?
C12 C7 C17 119.3(3) . . ?
C8 C7 C17 121.2(3) . . ?
N3 N4 C17 111.1(3) . . ?
N3 N4 C18 119.2(3) . . ?
C17 N4 C18 129.7(3) . . ?
N3 N2 C16 108.7(3) . . ?
N4 C17 C16 104.0(3) . . ?
N4 C17 C7 125.2(3) . . ?
C16 C17 C7 130.9(3) . . ?
N2 C16 C17 108.9(3) . . ?
N2 C16 C15 124.0(3) . . ?
C17 C16 C15 127.0(3) . . ?
C7 C12 C11 120.2(3) . . ?
C7 C12 H12 119.9 . . ?
C11 C12 H12 119.9 . . ?
C7 C8 C9 120.0(3) . . ?
C7 C8 H8 120.0 . . ?
C9 C8 H8 120.0 . . ?
C11 C10 C9 120.9(3) . . ?
C11 C10 H10 119.6 . . ?
C9 C10 H10 119.6 . . ?
C10 C11 C12 119.9(4) . . ?
C10 C11 H11 120.1 . . ?
C12 C11 H11 120.1 . . ?
C14 C15 C16 128.1(4) . . ?
C14 C15 H15 116.0 . . ?
C16 C15 H15 116.0 . . ?
C1 C2 C3 120.1(4) . . ?
C1 C2 H2 119.9 . . ?
C3 C2 H2 119.9 . . ?
N4 C18 C1 115.0(3) . . ?
N4 C18 H18A 108.5 . . ?
C1 C18 H18A 108.5 . . ?
N4 C18 H18B 108.5 . . ?
C1 C18 H18B 108.5 . . ?
H18A C18 H18B 107.5 . . ?
C2 C1 C6 118.6(4) . . ?
C2 C1 C18 122.8(3) . . ?
C6 C1 C18 118.5(3) . . ?
C5 C6 C1 120.5(4) . . ?
C5 C6 H6 119.7 . . ?
C1 C6 H6 119.7 . . ?
C15 C14 C13 126.0(4) . . ?
C15 C14 H14 117.0 . . ?
C13 C14 H14 117.0 . . ?
C10 C9 C8 119.7(3) . . ?
C10 C9 H9 120.2 . . ?
C8 C9 H9 120.2 . . ?
C4 C5 C6 120.4(5) . . ?
C4 C5 H5 119.8 . . ?
C6 C5 H5 119.8 . . ?
C4 C3 C2 120.3(5) . . ?
C4 C3 H3 119.8 . . ?
C2 C3 H3 119.8 . . ?
C5 C4 C3 120.0(5) . . ?
C5 C4 H4 120.0 . . ?
C3 C4 H4 120.0 . . ?

loop_
_geom_bond_atom_site_label_1
_geom_bond_atom_site_label_2
_geom_bond_distance
_geom_bond_site_symmetry_2
_geom_bond_publ_flag
C13 N1 1.138(5) . ?
C13 C14 1.413(6) . ?
N3 N2 1.311(4) . ?
N3 N4 1.348(4) . ?
C7 C12 1.376(5) . ?
C7 C8 1.382(4) . ?
C7 C17 1.466(4) . ?
N4 C17 1.353(4) . ?
N4 C18 1.452(4) . ?
N2 C16 1.360(4) . ?
C17 C16 1.373(4) . ?
C16 C15 1.436(5) . ?
C12 C11 1.383(5) . ?
C12 H12 0.9300 . ?
C8 C9 1.383(5) . ?
C8 H8 0.9300 . ?
C10 C11 1.358(5) . ?
C10 C9 1.369(5) . ?
C10 H10 0.9300 . ?
C11 H11 0.9300 . ?
C15 C14 1.329(5) . ?
C15 H15 0.9300 . ?
C2 C1 1.367(5) . ?
C2 C3 1.387(6) . ?
C2 H2 0.9300 . ?
C18 C1 1.499(5) . ?
C18 H18A 0.9700 . ?
C18 H18B 0.9700 . ?
C1 C6 1.380(5) . ?
C6 C5 1.377(6) . ?
C6 H6 0.9300 . ?
C14 H14 0.9300 . ?
C9 H9 0.9300 . ?
C5 C4 1.348(8) . ?
C5 H5 0.9300 . ?
C3 C4 1.362(7) . ?
C3 H3 0.9300 . ?
C4 H4 0.9300 . ?

loop_
_geom_torsion_atom_site_label_1
_geom_torsion_atom_site_label_2
_geom_torsion_atom_site_label_3
_geom_torsion_atom_site_label_4
_geom_torsion
_geom_torsion_site_symmetry_1
_geom_torsion_site_symmetry_2
_geom_torsion_site_symmetry_3
_geom_torsion_site_symmetry_4
_geom_torsion_publ_flag
N2 N3 N4 C17 0.0(4) . . . . ?
N2 N3 N4 C18 -179.5(3) . . . . ?
N4 N3 N2 C16 -0.4(4) . . . . ?
N3 N4 C17 C16 0.4(4) . . . . ?
C18 N4 C17 C16 179.8(3) . . . . ?
N3 N4 C17 C7 -179.2(3) . . . . ?
C18 N4 C17 C7 0.2(5) . . . . ?
C12 C7 C17 N4 126.5(4) . . . . ?
C8 C7 C17 N4 -55.3(5) . . . . ?
C12 C7 C17 C16 -53.1(5) . . . . ?
C8 C7 C17 C16 125.2(4) . . . . ?
N3 N2 C16 C17 0.7(4) . . . . ?
N3 N2 C16 C15 -177.1(3) . . . . ?
N4 C17 C16 N2 -0.7(4) . . . . ?
C7 C17 C16 N2 179.0(3) . . . . ?
N4 C17 C16 C15 177.0(3) . . . . ?
C7 C17 C16 C15 -3.4(6) . . . . ?
C8 C7 C12 C11 0.3(5) . . . . ?
C17 C7 C12 C11 178.6(3) . . . . ?
C12 C7 C8 C9 0.1(5) . . . . ?
C17 C7 C8 C9 -178.1(3) . . . . ?
C9 C10 C11 C12 -0.8(6) . . . . ?
C7 C12 C11 C10 0.0(6) . . . . ?
N2 C16 C15 C14 0.5(6) . . . . ?
C17 C16 C15 C14 -176.8(4) . . . . ?
N3 N4 C18 C1 -88.8(4) . . . . ?
C17 N4 C18 C1 91.8(4) . . . . ?
C3 C2 C1 C6 -1.3(6) . . . . ?
C3 C2 C1 C18 175.7(4) . . . . ?
N4 C18 C1 C2 29.8(5) . . . . ?
N4 C18 C1 C6 -153.2(3) . . . . ?
C2 C1 C6 C5 1.8(6) . . . . ?
C18 C1 C6 C5 -175.3(4) . . . . ?
C16 C15 C14 C13 -1.9(7) . . . . ?
N1 C13 C14 C15 -170(6) . . . . ?
C11 C10 C9 C8 1.2(6) . . . . ?
C7 C8 C9 C10 -0.9(5) . . . . ?
C1 C6 C5 C4 -1.1(7) . . . . ?
C1 C2 C3 C4 0.1(6) . . . . ?
C6 C5 C4 C3 -0.2(8) . . . . ?
C2 C3 C4 C5 0.7(7) . . . . ?
